data_4020985
loop_
_publ_author_name
'Jye-Shane Yang'
'Yan-Duo Lin'
'Yu-Hsi Lin'
'Fen-Ling Liao'

_publ_section_title
;
 Zn(II)-Induced Ground-State \p-Deconjugation and
 Excited-State Electron Transfer in
 N,N-Bis(2-pyridyl)amino-Substituted Arenes
;
_journal_name_full 'Journal of Organic Chemistry'
_journal_page_first 3517
_journal_page_last 3525
_journal_paper_doi 10.1021/jo049902z
_journal_volume 69
_journal_year 2004
_chemical_formula_sum 'C26 H24 N4'
_chemical_formula_weight 392.49
_space_group_IT_number 15
_symmetry_cell_setting monoclinic
_symmetry_space_group_name_Hall '-C 2yc'
_symmetry_space_group_name_H-M 'C 1 2/c 1'
_cell_angle_alpha 90.00
_cell_angle_beta 102.251(1)
_cell_angle_gamma 90.00
_cell_formula_units_Z 16
_cell_length_a 47.622(3)
_cell_length_b 10.0831(6)
_cell_length_c 18.4233(11)
_cell_measurement_temperature 294(2)
_cell_volume 8644.9(9)
_diffrn_ambient_temperature 294(2)
_exptl_crystal_density_diffrn 1.206
_cod_depositor_comments
;
The following automatic conversions were performed:
'_symmetry_cell_setting' value 'Monoclinic' changed to 'monoclinic'
according to '/home/saulius/struct/CIF-dictionaries/cif_core.dic'
dictionary named 'cif_core.dic' version 2.4.1 from 2010-06-29.

Automatic conversion script
Id: cif_fix_enum 1527 2010-12-29 10:47:43Z saulius 
;
_cod_original_sg_symbol_H-M 'C 2/c'
_cod_database_code 4020985

loop_
_symmetry_equiv_pos_as_xyz
'x, y, z'
'-x, y, -z+1/2'
'x+1/2, y+1/2, z'
'-x+1/2, y+1/2, -z+1/2'
'-x, -y, -z'
'x, -y, z-1/2'
'-x+1/2, -y+1/2, -z'
'x+1/2, -y+1/2, z-1/2'

loop_
_atom_site_label
_atom_site_type_symbol
_atom_site_fract_x
_atom_site_fract_y
_atom_site_fract_z
_atom_site_U_iso_or_equiv
_atom_site_adp_type
_atom_site_occupancy
_atom_site_symmetry_multiplicity
_atom_site_calc_flag
_atom_site_refinement_flags
_atom_site_disorder_assembly
_atom_site_disorder_group
N1 N 0.08212(6) 0.9291(3) 0.31977(18) 0.0575(9) Uani 1 1 d . . .
N2 N 0.08493(8) 0.7556(4) 0.2374(2) 0.0597(16) Uani 0.300(10) 1 d P . .
N2' N 0.03880(8) 0.8516(4) 0.2375(2) 0.0825(13) Uani 0.700(10) 1 d P . .
N3 N 0.07992(8) 1.1010(4) 0.4068(2) 0.0689(18) Uani 0.461(11) 1 d P . .
N3' N 0.04575(9) 0.9250(4) 0.3905(2) 0.0752(12) Uani 0.539(11) 1 d P . .
N4 N 0.33549(9) 1.2333(5) 0.4132(3) 0.1001(14) Uani 1 1 d . . .
N5 N 0.07784(7) 0.6711(4) 0.5531(2) 0.0702(10) Uani 1 1 d . . .
N6 N 0.03947(7) 0.5391(4) 0.4970(2) 0.0681(10) Uani 1 1 d . . .
N7 N 0.08051(8) 0.6873(4) 0.6808(2) 0.0784(11) Uani 1 1 d . . .
N8 N 0.33069(8) 1.0080(4) 0.6735(3) 0.1013(15) Uani 1 1 d . . .
C1 C 0.06795(9) 0.8423(4) 0.2632(2) 0.0524(10) Uani 1 1 d . . .
C2 C 0.03880(8) 0.8516(4) 0.2375(2) 0.0825(13) Uani 0.300(10) 1 d P . .
C2' C 0.08493(8) 0.7556(4) 0.2374(2) 0.0597(16) Uani 0.70 1 d P . .
C3 C 0.02687(10) 0.7623(6) 0.1821(3) 0.0871(16) Uani 1 1 d . . .
C4 C 0.04338(14) 0.6734(6) 0.1540(3) 0.0925(17) Uani 1 1 d . . .
C5 C 0.07208(12) 0.6742(5) 0.1816(3) 0.0841(15) Uani 1 1 d . . .
C6 C 0.06867(8) 0.9853(4) 0.3742(2) 0.0517(10) Uani 1 1 d . . .
C7 C 0.04575(9) 0.9250(4) 0.3905(2) 0.0752(12) Uani 0.461(11) 1 d P . .
C7' C 0.07992(8) 1.1010(4) 0.4068(2) 0.0689(18) Uani 0.54 1 d P . .
C8 C 0.03385(11) 0.9802(6) 0.4438(4) 0.1006(18) Uani 1 1 d . . .
C9 C 0.04431(13) 1.0955(7) 0.4798(3) 0.1016(19) Uani 1 1 d . . .
C10 C 0.06735(11) 1.1544(5) 0.4603(3) 0.0858(16) Uani 1 1 d . . .
C11 C 0.11224(8) 0.9545(4) 0.3253(2) 0.0519(10) Uani 1 1 d . . .
C12 C 0.13189(8) 0.9211(4) 0.3893(2) 0.0580(11) Uani 1 1 d . . .
C13 C 0.16090(8) 0.9464(4) 0.3955(2) 0.0596(11) Uani 1 1 d . . .
C14 C 0.17081(8) 1.0041(4) 0.3365(2) 0.0576(11) Uani 1 1 d . . .
C15 C 0.15044(9) 1.0341(4) 0.2720(2) 0.0651(12) Uani 1 1 d . . .
C16 C 0.12150(9) 1.0108(4) 0.2661(2) 0.0602(11) Uani 1 1 d . . .
C17 C 0.20101(9) 1.0364(4) 0.3386(3) 0.0679(12) Uani 1 1 d . . .
C18 C 0.22157(9) 1.0460(4) 0.3974(3) 0.0676(12) Uani 1 1 d . . .
C19 C 0.25174(9) 1.0872(4) 0.3998(3) 0.0629(11) Uani 1 1 d . . .
C20 C 0.26932(9) 1.1202(5) 0.4665(3) 0.0734(13) Uani 1 1 d . . .
C21 C 0.29663(9) 1.1677(5) 0.4711(3) 0.0744(13) Uani 1 1 d . . .
C22 C 0.30839(9) 1.1829(4) 0.4088(3) 0.0678(12) Uani 1 1 d . . .
C23 C 0.29090(10) 1.1459(5) 0.3404(3) 0.0811(14) Uani 1 1 d . . .
C24 C 0.26336(10) 1.0985(5) 0.3376(3) 0.0751(13) Uani 1 1 d . . .
C25 C 0.34802(12) 1.2334(6) 0.3497(4) 0.123(2) Uani 1 1 d . . .
C26 C 0.35350(11) 1.2631(6) 0.4856(4) 0.114(2) Uani 1 1 d . . .
C27 C 0.06290(9) 0.6055(4) 0.4894(2) 0.0583(11) Uani 1 1 d . . .
C28 C 0.07253(9) 0.6094(4) 0.4233(3) 0.0698(12) Uani 1 1 d . . .
C29 C 0.05656(11) 0.5452(5) 0.3622(3) 0.0772(13) Uani 1 1 d . . .
C30 C 0.03208(10) 0.4793(5) 0.3688(3) 0.0766(13) Uani 1 1 d . . .
C31 C 0.02414(9) 0.4800(5) 0.4353(3) 0.0728(13) Uani 1 1 d . . .
C32 C 0.06434(9) 0.7048(4) 0.6123(3) 0.0612(11) Uani 1 1 d . . .
C33 C 0.03745(9) 0.7569(4) 0.5981(3) 0.0680(12) Uani 1 1 d . . .
C34 C 0.06900(12) 0.7252(5) 0.7393(3) 0.0819(15) Uani 1 1 d . . .
C35 C 0.04213(13) 0.7788(5) 0.7293(3) 0.0857(15) Uani 1 1 d . . .
C36 C 0.02624(11) 0.7945(5) 0.6587(4) 0.0873(15) Uani 1 1 d . . .
C37 C 0.10757(8) 0.7045(5) 0.5609(2) 0.0645(12) Uani 1 1 d . . .
C38 C 0.11631(9) 0.8352(4) 0.5732(2) 0.0621(11) Uani 1 1 d . . .
C39 C 0.14547(10) 0.8660(5) 0.5831(2) 0.0705(12) Uani 1 1 d . . .
C40 C 0.16560(9) 0.7662(6) 0.5806(3) 0.0777(14) Uani 1 1 d . . .
C41 C 0.15594(11) 0.6369(6) 0.5665(3) 0.0988(17) Uani 1 1 d . . .
C42 C 0.12774(11) 0.6078(5) 0.5575(3) 0.0895(16) Uani 1 1 d . . .
C43 C 0.19777(12) 0.7886(6) 0.5922(3) 0.0943(16) Uani 1 1 d . . .
C44 C 0.20986(13) 0.8971(6) 0.6085(3) 0.0884(15) Uani 1 1 d . . .
C45 C 0.24236(10) 0.9229(6) 0.6225(3) 0.0761(13) Uani 1 1 d . . .
C46 C 0.25266(10) 1.0428(5) 0.6512(3) 0.0740(13) Uani 1 1 d . . .
C47 C 0.28142(9) 1.0714(4) 0.6674(2) 0.0671(12) Uani 1 1 d . . .
C48 C 0.30191(9) 0.9792(4) 0.6552(3) 0.0699(12) Uani 1 1 d . . .
C49 C 0.29161(10) 0.8556(5) 0.6253(3) 0.0840(15) Uani 1 1 d . . .
C50 C 0.26226(11) 0.8288(5) 0.6098(3) 0.0878(15) Uani 1 1 d . . .
C51 C 0.35160(12) 0.9212(6) 0.6567(4) 0.124(2) Uani 1 1 d . . .
C52 C 0.34073(11) 1.1307(6) 0.7057(4) 0.123(2) Uani 1 1 d . . .
H2A H 0.0275 0.9242 0.2551 0.080 Uiso 0.30 1 d P . .
H2B H 0.1072 0.7495 0.2432 0.080 Uiso 0.70 1 d P . .
H3A H 0.0052 0.7635 0.1661 0.080 Uiso 1 1 d . . .
H4A H 0.0344 0.6103 0.1107 0.080 Uiso 1 1 d . . .
H5A H 0.0883 0.6015 0.1715 0.080 Uiso 1 1 d . . .
H7A H 0.0417 0.8322 0.3790 0.080 Uiso 0.46 1 d P . .
H7B H 0.0955 1.1588 0.3909 0.080 Uiso 0.54 1 d P . .
H8A H 0.0179 0.9257 0.4632 0.080 Uiso 1 1 d . . .
H9A H 0.0336 1.1363 0.5178 0.080 Uiso 1 1 d . . .
H10A H 0.0759 1.2498 0.4938 0.080 Uiso 1 1 d . . .
H12A H 0.1271 0.8787 0.4399 0.080 Uiso 1 1 d . . .
H13A H 0.1758 0.9231 0.4492 0.080 Uiso 1 1 d . . .
H15A H 0.1571 1.0768 0.2211 0.080 Uiso 1 1 d . . .
H16A H 0.1047 1.0422 0.2165 0.080 Uiso 1 1 d . . .
H17A H 0.2104 1.0738 0.2898 0.080 Uiso 1 1 d . . .
H18A H 0.2159 1.0283 0.4476 0.080 Uiso 1 1 d . . .
H20A H 0.2599 1.1257 0.5137 0.080 Uiso 1 1 d . . .
H21A H 0.3099 1.2163 0.5233 0.080 Uiso 1 1 d . . .
H23A H 0.3013 1.1491 0.2886 0.080 Uiso 1 1 d . . .
H24A H 0.2509 1.0740 0.2793 0.080 Uiso 1 1 d . . .
H25A H 0.3669 1.2688 0.3527 0.080 Uiso 1 1 d . . .
H25B H 0.3485 1.1354 0.3224 0.080 Uiso 1 1 d . . .
H25C H 0.3379 1.3014 0.3128 0.080 Uiso 1 1 d . . .
H26A H 0.3402 1.3338 0.5017 0.080 Uiso 1 1 d . . .
H26B H 0.3746 1.2607 0.4786 0.080 Uiso 1 1 d . . .
H26C H 0.3598 1.1640 0.5024 0.080 Uiso 1 1 d . . .
H28A H 0.0939 0.6452 0.4215 0.080 Uiso 1 1 d . . .
H29A H 0.0642 0.5449 0.3106 0.080 Uiso 1 1 d . . .
H30A H 0.0192 0.4191 0.3222 0.080 Uiso 1 1 d . . .
H31A H 0.0043 0.4343 0.4467 0.080 Uiso 1 1 d . . .
H33A H 0.0234 0.7598 0.5436 0.080 Uiso 1 1 d . . .
H34A H 0.0823 0.7216 0.8000 0.080 Uiso 1 1 d . . .
H35A H 0.0323 0.8068 0.7803 0.080 Uiso 1 1 d . . .
H36A H 0.0038 0.8394 0.6534 0.080 Uiso 1 1 d . . .
H38A H 0.1002 0.9156 0.5805 0.080 Uiso 1 1 d . . .
H39A H 0.1541 0.9746 0.5984 0.080 Uiso 1 1 d . . .
H41A H 0.1739 0.5634 0.5702 0.080 Uiso 1 1 d . . .
H42A H 0.1200 0.5046 0.5486 0.080 Uiso 1 1 d . . .
H43A H 0.2115 0.7039 0.5822 0.080 Uiso 1 1 d . . .
H44A H 0.1987 0.9789 0.6130 0.080 Uiso 1 1 d . . .
H46A H 0.2376 1.1190 0.6580 0.080 Uiso 1 1 d . . .
H47A H 0.2883 1.1767 0.6885 0.080 Uiso 1 1 d . . .
H49A H 0.3061 0.7795 0.6155 0.080 Uiso 1 1 d . . .
H50A H 0.2550 0.7234 0.5983 0.080 Uiso 1 1 d . . .
H51A H 0.3711 0.9585 0.6520 0.080 Uiso 1 1 d . . .
H51B H 0.3474 0.9218 0.6023 0.080 Uiso 1 1 d . . .
H51C H 0.3482 0.8419 0.6509 0.080 Uiso 1 1 d . . .
H52A H 0.3574 1.1346 0.7234 0.080 Uiso 1 1 d . . .
H52B H 0.3294 1.1524 0.7546 0.080 Uiso 1 1 d . . .
H52C H 0.3310 1.2057 0.6720 0.080 Uiso 1 1 d . . .

loop_
_atom_site_aniso_label
_atom_site_aniso_U_11
_atom_site_aniso_U_22
_atom_site_aniso_U_33
_atom_site_aniso_U_23
_atom_site_aniso_U_13
_atom_site_aniso_U_12
N1 0.0514(19) 0.063(2) 0.058(2) -0.0100(18) 0.0105(17) 0.0008(16)
N2 0.055(3) 0.058(3) 0.070(3) -0.024(2) 0.023(2) -0.0115(19)
N2' 0.067(3) 0.091(3) 0.083(3) 0.003(3) 0.001(2) 0.002(2)
N3 0.067(3) 0.068(3) 0.068(3) -0.011(2) 0.007(2) 0.002(2)
N3' 0.065(3) 0.074(3) 0.091(3) -0.005(2) 0.026(2) 0.004(2)
N4 0.067(3) 0.124(4) 0.116(4) -0.015(3) 0.033(3) -0.018(3)
N5 0.067(2) 0.087(3) 0.062(2) -0.014(2) 0.0229(19) -0.014(2)
N6 0.064(2) 0.079(3) 0.065(3) -0.006(2) 0.0219(19) -0.010(2)
N7 0.079(3) 0.086(3) 0.071(3) -0.006(2) 0.018(2) -0.016(2)
N8 0.057(3) 0.081(3) 0.156(4) -0.027(3) 0.001(3) 0.000(2)
C1 0.058(3) 0.054(2) 0.042(2) -0.002(2) 0.004(2) -0.010(2)
C2 0.067(3) 0.091(3) 0.083(3) 0.003(3) 0.001(2) 0.002(2)
C2' 0.055(3) 0.058(3) 0.070(3) -0.024(2) 0.023(2) -0.0115(19)
C3 0.065(3) 0.102(4) 0.080(4) 0.001(3) -0.015(3) -0.021(3)
C4 0.120(5) 0.096(4) 0.058(3) -0.025(3) 0.013(3) -0.040(4)
C5 0.097(4) 0.073(3) 0.092(4) -0.012(3) 0.040(3) -0.019(3)
C6 0.047(2) 0.058(3) 0.047(2) 0.001(2) 0.0021(19) 0.009(2)
C7 0.065(3) 0.074(3) 0.091(3) -0.005(2) 0.026(2) 0.004(2)
C7' 0.067(3) 0.068(3) 0.068(3) -0.011(2) 0.007(2) 0.002(2)
C8 0.083(4) 0.109(5) 0.122(5) 0.006(4) 0.048(4) 0.005(3)
C9 0.085(4) 0.143(6) 0.080(4) -0.024(4) 0.023(3) 0.039(4)
C10 0.065(3) 0.104(4) 0.080(4) -0.037(3) -0.004(3) 0.019(3)
C11 0.047(2) 0.053(2) 0.054(3) -0.006(2) 0.008(2) -0.0026(19)
C12 0.060(3) 0.063(3) 0.051(3) 0.002(2) 0.010(2) 0.000(2)
C13 0.058(3) 0.060(3) 0.061(3) 0.000(2) 0.011(2) -0.003(2)
C14 0.056(3) 0.049(2) 0.070(3) -0.011(2) 0.018(2) -0.006(2)
C15 0.077(3) 0.068(3) 0.050(3) 0.001(2) 0.013(2) -0.008(2)
C16 0.059(3) 0.063(3) 0.056(3) 0.000(2) 0.008(2) -0.006(2)
C17 0.069(3) 0.062(3) 0.072(3) -0.003(2) 0.013(3) -0.003(2)
C18 0.065(3) 0.071(3) 0.068(3) -0.003(2) 0.015(2) 0.003(2)
C19 0.059(3) 0.065(3) 0.067(3) -0.008(2) 0.017(2) 0.006(2)
C20 0.058(3) 0.098(4) 0.064(3) -0.002(3) 0.012(2) 0.001(2)
C21 0.055(3) 0.094(4) 0.072(3) -0.011(3) 0.009(2) -0.007(2)
C22 0.052(3) 0.066(3) 0.090(4) -0.011(3) 0.025(3) -0.001(2)
C23 0.076(3) 0.102(4) 0.072(3) -0.020(3) 0.030(3) 0.000(3)
C24 0.065(3) 0.099(4) 0.059(3) -0.023(3) 0.008(2) 0.004(3)
C25 0.100(4) 0.114(5) 0.178(7) 0.003(4) 0.083(4) -0.020(3)
C26 0.056(3) 0.107(4) 0.173(7) -0.026(4) 0.013(4) 0.000(3)
C27 0.060(3) 0.058(3) 0.058(3) -0.003(2) 0.015(2) 0.005(2)
C28 0.079(3) 0.070(3) 0.068(3) -0.004(2) 0.033(3) -0.004(2)
C29 0.106(4) 0.073(3) 0.058(3) -0.006(3) 0.031(3) -0.005(3)
C30 0.080(3) 0.081(3) 0.065(3) -0.018(3) 0.008(3) -0.001(3)
C31 0.065(3) 0.080(3) 0.075(4) -0.015(3) 0.019(3) -0.005(2)
C32 0.067(3) 0.062(3) 0.056(3) -0.008(2) 0.016(2) -0.014(2)
C33 0.062(3) 0.074(3) 0.068(3) -0.001(2) 0.013(2) 0.006(2)
C34 0.097(4) 0.093(4) 0.059(3) -0.011(3) 0.024(3) -0.033(3)
C35 0.094(4) 0.097(4) 0.079(4) -0.022(3) 0.047(3) -0.027(3)
C36 0.084(3) 0.077(3) 0.105(5) -0.007(3) 0.029(3) 0.006(3)
C37 0.053(3) 0.080(3) 0.063(3) -0.006(2) 0.017(2) -0.009(2)
C38 0.064(3) 0.072(3) 0.052(3) -0.002(2) 0.016(2) -0.004(2)
C39 0.082(3) 0.082(3) 0.046(3) -0.003(2) 0.012(2) -0.019(3)
C40 0.050(3) 0.122(5) 0.061(3) 0.010(3) 0.010(2) 0.002(3)
C41 0.068(3) 0.093(4) 0.136(5) -0.005(4) 0.023(3) 0.005(3)
C42 0.071(3) 0.075(3) 0.126(5) -0.007(3) 0.027(3) -0.001(3)
C43 0.112(4) 0.091(4) 0.076(4) 0.003(3) 0.009(3) 0.009(4)
C44 0.129(5) 0.077(4) 0.058(3) 0.012(3) 0.018(3) 0.000(3)
C45 0.060(3) 0.096(4) 0.067(3) 0.019(3) 0.003(2) 0.000(3)
C46 0.071(3) 0.074(3) 0.073(3) 0.010(3) 0.007(2) -0.001(3)
C47 0.064(3) 0.059(3) 0.073(3) 0.007(2) 0.002(2) 0.001(2)
C48 0.061(3) 0.062(3) 0.079(3) 0.009(2) -0.003(2) 0.002(2)
C49 0.074(3) 0.070(3) 0.098(4) -0.009(3) -0.004(3) 0.005(3)
C50 0.088(4) 0.068(3) 0.096(4) -0.007(3) -0.007(3) -0.025(3)
C51 0.085(4) 0.125(5) 0.158(6) -0.030(5) 0.015(4) -0.005(4)
C52 0.066(3) 0.104(5) 0.177(7) -0.035(4) -0.022(4) -0.007(3)

loop_
_geom_bond_atom_site_label_1
_geom_bond_atom_site_label_2
_geom_bond_distance
_geom_bond_site_symmetry_2
_geom_bond_publ_flag
N1 C1 1.417(5) . ?
N1 C6 1.418(5) . ?
N1 C11 1.439(4) . ?
N2 C1 1.345(5) . ?
N2 C5 1.356(6) . ?
N2' C1 1.372(5) . ?
N2' C3 1.389(6) . ?
N3 C10 1.367(6) . ?
N3 C6 1.369(5) . ?
N3' C6 1.338(5) . ?
N3' C8 1.353(7) . ?
N4 C22 1.374(5) . ?
N4 C25 1.422(7) . ?
N4 C26 1.457(7) . ?
N5 C27 1.401(5) . ?
N5 C32 1.420(5) . ?
N5 C37 1.433(5) . ?
N6 C27 1.333(5) . ?
N6 C31 1.352(5) . ?
N7 C32 1.344(5) . ?
N7 C34 1.363(6) . ?
N8 C48 1.371(5) . ?
N8 C51 1.409(6) . ?
N8 C52 1.411(6) . ?
C3 C4 1.365(7) . ?
C4 C5 1.353(7) . ?
C8 C9 1.378(8) . ?
C9 C10 1.361(7) . ?
C11 C12 1.382(5) . ?
C11 C16 1.383(5) . ?
C12 C13 1.386(5) . ?
C13 C14 1.401(5) . ?
C14 C15 1.397(6) . ?
C14 C17 1.467(5) . ?
C15 C16 1.380(5) . ?
C17 C18 1.301(6) . ?
C18 C19 1.487(6) . ?
C19 C20 1.372(6) . ?
C19 C24 1.379(6) . ?
C20 C21 1.372(6) . ?
C21 C22 1.387(6) . ?
C22 C23 1.407(6) . ?
C23 C24 1.387(6) . ?
C27 C28 1.391(6) . ?
C28 C29 1.379(6) . ?
C29 C30 1.370(6) . ?
C30 C31 1.356(6) . ?
C32 C33 1.357(6) . ?
C33 C36 1.390(6) . ?
C34 C35 1.365(7) . ?
C35 C36 1.369(7) . ?
C37 C42 1.379(6) . ?
C37 C38 1.385(6) . ?
C38 C39 1.397(5) . ?
C39 C40 1.397(6) . ?
C40 C41 1.389(7) . ?
C40 C43 1.518(7) . ?
C41 C42 1.350(6) . ?
C43 C44 1.243(7) . ?
C44 C45 1.536(7) . ?
C45 C46 1.368(6) . ?
C45 C50 1.396(7) . ?
C46 C47 1.369(6) . ?
C47 C48 1.401(6) . ?
C48 C49 1.407(6) . ?
C49 C50 1.392(6) . ?
